data_4308925
loop_
_publ_author_name
'Samuele Ciattini'
'Ferdinando Costantino'
'Pablo Lorenzo-Luis'
'Stefano Midollini'
'Annabella Orlandini'
'Alberto Vacca'

_publ_contact_author 'Orlandini, Annabella'
_publ_contact_author_email annabella.bianchi@iccom.cnr.it
_publ_section_title
;
Inorganic-Organic Hybrids Formed by
P,P'-Diphenylmethylenediphosphinate, pcp2-, with the Cu2+ Ion. X-ray
Crystal Structures of [Cu(pcp)(H2O)2].H2O and [Cu(pcp)(bipy)(H2O)]
;
_journal_name_full 'Inorganic Chemistry'
_journal_page_first 4008
_journal_page_last 4016
_journal_paper_doi 10.1021/ic050171a
_journal_volume 44
_journal_year 2005
_chemical_compound_source 'synthesis as described'
_chemical_formula_moiety 'C13 H18 Cu1 O7 P2'
_chemical_formula_structural 'C13 H18 CU1 O7 P2'
_chemical_formula_sum 'C13 H18 Cu O7 P2'
_chemical_formula_weight 411.75
_chemical_name_systematic
;
 P,P'-diphenylmethylenediphosphinate copper(II) tris-aquo
;
_space_group_IT_number 13
_symmetry_cell_setting monoclinic
_symmetry_Int_Tables_number 13
_symmetry_space_group_name_Hall '-P 2yc'
_symmetry_space_group_name_H-M 'P 1 2/c 1'
_atom_sites_solution_hydrogens geom
_atom_sites_solution_primary direct
_atom_sites_solution_secondary difmap
_audit_creation_date 2002-02-06T08:38:41-00:00
_audit_creation_method 'WinGX routine CIF_UPDATE'
_cell_angle_alpha 90
_cell_angle_beta 110.37(3)
_cell_angle_gamma 90
_cell_formula_units_Z 4
_cell_length_a 19.490(8)
_cell_length_b 9.443(3)
_cell_length_c 9.434(3)
_cell_measurement_reflns_used 0
_cell_measurement_temperature 293(2)
_cell_measurement_theta_max 0
_cell_measurement_theta_min 0
_cell_measurement_wavelength 1.5418
_cell_volume 1627.7(10)
_computing_molecular_graphics 'Ortep-3 for Windows (Farrugia, 1997)'
_computing_publication_material 'WinGX publication routines (Farrugia, 1999)'
_computing_structure_refinement 'SHELXL-97 (Sheldrick, 1997)'
_diffrn_ambient_temperature 293(2)
_diffrn_measured_fraction_theta_full 0.933
_diffrn_measured_fraction_theta_max 0.933
_diffrn_radiation_monochromator graphite
_diffrn_radiation_probe x-ray
_diffrn_radiation_type CuK\a
_diffrn_radiation_wavelength 1.5418
_diffrn_reflns_av_R_equivalents 0
_diffrn_reflns_av_unetI/netI 0.0627
_diffrn_reflns_limit_h_max 19
_diffrn_reflns_limit_h_min -20
_diffrn_reflns_limit_k_max 10
_diffrn_reflns_limit_k_min 0
_diffrn_reflns_limit_l_max 10
_diffrn_reflns_limit_l_min 0
_diffrn_reflns_number 1904
_diffrn_reflns_theta_full 55.07
_diffrn_reflns_theta_max 55.07
_diffrn_reflns_theta_min 4.68
_exptl_absorpt_coefficient_mu 4.064
_exptl_absorpt_correction_T_max 1.2835
_exptl_absorpt_correction_T_min 0.551
_exptl_absorpt_correction_type refdelf
_exptl_absorpt_process_details
;
        Parkin S,Moezzi B & Hope H, (1995) J. Appl. Cryst. 28, 53-56
        Cubic fit to sin(theta)/lambda - 24 parameters
;
_exptl_crystal_colour pale-blue
_exptl_crystal_density_diffrn 1.68
_exptl_crystal_density_method 'not measured'
_exptl_crystal_description prism
_exptl_crystal_F_000 844
_exptl_crystal_size_max 0.45
_exptl_crystal_size_mid 0.4
_exptl_crystal_size_min 0.012
_refine_diff_density_max 0.744
_refine_diff_density_min -0.466
_refine_diff_density_rms 0.12
_refine_ls_extinction_method none
_refine_ls_goodness_of_fit_ref 0.99
_refine_ls_hydrogen_treatment mixed
_refine_ls_matrix_type full
_refine_ls_number_parameters 208
_refine_ls_number_reflns 1904
_refine_ls_number_restraints 0
_refine_ls_restrained_S_all 0.99
_refine_ls_R_factor_all 0.0877
_refine_ls_R_factor_gt 0.066
_refine_ls_shift/su_max 0.3
_refine_ls_shift/su_mean 0.074
_refine_ls_structure_factor_coef Fsqd
_refine_ls_weighting_details 'calc w=1/[\s^2^(Fo^2^)+(0.0876P)^2^+11.2388P] where P=(Fo^2^+2Fc^2^)/3'
_refine_ls_weighting_scheme calc
_refine_ls_wR_factor_gt 0.1562
_refine_ls_wR_factor_ref 0.1689
_reflns_number_gt 1476
_reflns_number_total 1904
_reflns_threshold_expression >2sigma(I)
_cod_data_source_file ic050171asi20050201_080716_2.cif
_cod_data_source_block cu(pcp)(H2O)2.H2O
_cod_original_sg_symbol_H-M 'P 2/c'
_cod_database_code 4308925
_exptl_absorpt_factor_mur 0.049
_exptl_absorpt_correction_t_ave 0.972

loop_
_symmetry_equiv_pos_as_xyz
'x, y, z'
'-x, y, -z+1/2'
'-x, -y, -z'
'x, -y, z-1/2'

loop_
_atom_site_label
_atom_site_type_symbol
_atom_site_fract_x
_atom_site_fract_y
_atom_site_fract_z
_atom_site_U_iso_or_equiv
_atom_site_adp_type
_atom_site_occupancy
_atom_site_symmetry_multiplicity
_atom_site_calc_flag
_atom_site_refinement_flags
_atom_site_disorder_assembly
_atom_site_disorder_group
Cu1 Cu 0.35937(7) -0.13524(12) -0.09043(12) 0.0288(4) Uani 1 1 d . . .
P1 P 0.32556(12) -0.1322(2) -0.4467(2) 0.0270(6) Uani 1 1 d . . .
P2 P 0.30754(13) -0.4102(2) -0.2966(2) 0.0289(6) Uani 1 1 d . . .
O1 O 0.3285(3) -0.0659(6) -0.2994(6) 0.0370(15) Uani 1 1 d . . .
O2 O 0.3769(3) -0.0634(5) -0.5175(6) 0.0284(13) Uani 1 1 d . . .
O3 O 0.3232(3) -0.3240(6) -0.1532(6) 0.0343(14) Uani 1 1 d . . .
O4 O 0.3340(3) -0.5599(5) -0.2754(6) 0.0336(15) Uani 1 1 d . . .
O5 O 0.4750(3) -0.1770(7) -0.0637(7) 0.0481(17) Uani 1 1 d . . .
O6 O 0.3647(4) -0.1950(6) 0.1155(6) 0.0470(18) Uani 1 1 d . . .
O7 O 0.4783(4) -0.5918(7) -0.1226(8) 0.0595(19) Uani 1 1 d . . .
C1 C 0.3487(5) -0.3177(9) -0.4130(10) 0.038(2) Uani 1 1 d . . .
H110 H 0.3347 -0.3654 -0.51 0.046 Uiso 1 1 calc R . .
H120 H 0.4014 -0.3254 -0.3662 0.046 Uiso 1 1 calc R . .
C11 C 0.2320(5) -0.1199(8) -0.5798(9) 0.034(2) Uani 1 1 d . . .
C12 C 0.2050(4) -0.2067(8) -0.6994(8) 0.0270(19) Uani 1 1 d . . .
H12 H 0.2338 -0.278 -0.7177 0.032 Uiso 1 1 calc R . .
C13 C 0.1345(5) -0.1880(11) -0.7932(10) 0.043(2) Uani 1 1 d . . .
H13 H 0.115 -0.2501 -0.8738 0.052 Uiso 1 1 calc R . .
C14 C 0.0915(6) -0.0814(12) -0.7730(12) 0.055(3) Uani 1 1 d . . .
H14 H 0.0435 -0.072 -0.8388 0.066 Uiso 1 1 calc R . .
C15 C 0.1191(6) 0.0114(11) -0.6562(12) 0.055(3) Uani 1 1 d . . .
H15 H 0.0905 0.0855 -0.643 0.065 Uiso 1 1 calc R . .
C16 C 0.1910(5) -0.0060(9) -0.5564(10) 0.039(2) Uani 1 1 d . . .
H16 H 0.2111 0.0564 -0.4764 0.046 Uiso 1 1 calc R . .
C21 C 0.2096(5) -0.4126(8) -0.3956(9) 0.031(2) Uani 1 1 d . . .
C22 C 0.1764(5) -0.5112(9) -0.5089(10) 0.040(2) Uani 1 1 d . . .
H22 H 0.2049 -0.5808 -0.5311 0.048 Uiso 1 1 calc R . .
C23 C 0.1053(6) -0.5075(11) -0.5852(12) 0.054(3) Uani 1 1 d . . .
H23 H 0.0848 -0.5733 -0.6615 0.065 Uiso 1 1 calc R . .
C24 C 0.0610(6) -0.4076(12) -0.5536(11) 0.053(3) Uani 1 1 d . . .
H24 H 0.0107 -0.4094 -0.6044 0.063 Uiso 1 1 calc R . .
C25 C 0.0920(5) -0.3046(12) -0.4458(12) 0.053(3) Uani 1 1 d . . .
H25 H 0.0628 -0.2343 -0.4274 0.063 Uiso 1 1 calc R . .
C26 C 0.1653(5) -0.3061(10) -0.3669(10) 0.043(2) Uani 1 1 d . . .
H26 H 0.1861 -0.2372 -0.2942 0.051 Uiso 1 1 calc R . .

loop_
_atom_site_aniso_label
_atom_site_aniso_U_11
_atom_site_aniso_U_22
_atom_site_aniso_U_33
_atom_site_aniso_U_23
_atom_site_aniso_U_13
_atom_site_aniso_U_12
Cu1 0.0492(8) 0.0130(7) 0.0262(7) -0.0024(5) 0.0158(6) -0.0020(5)
P1 0.0444(14) 0.0110(11) 0.0285(12) 0.0009(8) 0.0164(10) 0.0024(9)
P2 0.0525(14) 0.0088(10) 0.0278(12) 0.0031(9) 0.0167(10) 0.0002(10)
O1 0.066(4) 0.023(3) 0.025(3) 0.004(2) 0.018(3) 0.005(3)
O2 0.042(4) 0.015(3) 0.036(3) 0.006(2) 0.023(3) 0.005(2)
O3 0.050(4) 0.027(3) 0.028(3) -0.012(3) 0.016(3) -0.014(3)
O4 0.060(4) 0.011(3) 0.031(3) -0.003(2) 0.019(3) -0.007(3)
O5 0.033(4) 0.046(4) 0.069(5) 0.005(3) 0.023(3) 0.004(3)
O6 0.098(5) 0.022(3) 0.020(3) -0.005(3) 0.019(3) -0.005(3)
O7 0.056(5) 0.049(5) 0.067(5) 0.009(4) 0.012(4) 0.008(4)
C1 0.047(6) 0.028(5) 0.041(5) 0.000(4) 0.016(4) 0.006(4)
C11 0.064(6) 0.016(5) 0.033(5) 0.006(4) 0.031(5) 0.008(4)
C12 0.036(5) 0.024(4) 0.023(4) -0.001(4) 0.013(4) 0.000(4)
C13 0.042(6) 0.052(6) 0.030(5) -0.008(5) 0.007(4) -0.007(5)
C14 0.049(7) 0.056(7) 0.059(7) 0.022(6) 0.019(6) 0.009(6)
C15 0.059(8) 0.043(7) 0.063(7) 0.004(6) 0.023(6) -0.001(5)
C16 0.041(6) 0.025(5) 0.047(6) 0.004(4) 0.012(5) 0.001(4)
C21 0.055(6) 0.017(4) 0.030(5) 0.016(4) 0.026(4) 0.009(4)
C22 0.050(7) 0.025(5) 0.043(5) -0.008(4) 0.013(5) 0.000(4)
C23 0.041(7) 0.056(7) 0.053(6) -0.007(5) 0.002(5) -0.014(5)
C24 0.048(6) 0.054(7) 0.053(6) 0.016(6) 0.011(5) -0.002(6)
C25 0.039(6) 0.058(7) 0.062(7) 0.009(6) 0.018(5) 0.003(5)
C26 0.046(6) 0.036(5) 0.043(5) 0.006(4) 0.012(5) -0.006(5)

loop_
_atom_type_symbol
_atom_type_description
_atom_type_scat_dispersion_real
_atom_type_scat_dispersion_imag
_atom_type_scat_source
C C 0.0181 0.0091 'International Tables Vol C Tables 4.2.6.8 and 6.1.1.4'
H H 0 0 'International Tables Vol C Tables 4.2.6.8 and 6.1.1.4'
Cu Cu -1.9646 0.5888 'International Tables Vol C Tables 4.2.6.8 and 6.1.1.4'
O O 0.0492 0.0322 'International Tables Vol C Tables 4.2.6.8 and 6.1.1.4'
P P 0.2955 0.4335 'International Tables Vol C Tables 4.2.6.8 and 6.1.1.4'

loop_
_geom_angle_atom_site_label_1
_geom_angle_atom_site_label_2
_geom_angle_atom_site_label_3
_geom_angle
_geom_angle_site_symmetry_1
_geom_angle_site_symmetry_3
_geom_angle_publ_flag
O3 Cu1 O1 92.8(2) . . ?
O3 Cu1 O2 167.9(2) . 4_556 ?
O1 Cu1 O2 89.3(2) . 4_556 ?
O3 Cu1 O6 85.8(2) . . ?
O1 Cu1 O6 165.6(3) . . ?
O2 Cu1 O6 89.2(2) 4_556 . ?
O3 Cu1 O5 96.9(2) . . ?
O1 Cu1 O5 96.8(2) . . ?
O2 Cu1 O5 94.7(2) 4_556 . ?
O6 Cu1 O5 97.7(3) . . ?
O1 P1 O2 113.9(3) . . ?
O1 P1 C1 108.2(4) . . ?
O2 P1 C1 109.1(4) . . ?
O1 P1 C11 108.5(4) . . ?
O2 P1 C11 108.8(3) . . ?
C1 P1 C11 108.1(4) . . ?
O4 P2 O3 115.8(3) . . ?
O4 P2 C1 109.6(4) . . ?
O3 P2 C1 106.9(4) . . ?
O4 P2 C21 108.1(4) . . ?
O3 P2 C21 108.4(4) . . ?
C1 P2 C21 107.8(4) . . ?
P1 O1 Cu1 133.4(4) . . ?
P1 O2 Cu1 119.5(3) . 4 ?
P2 O3 Cu1 135.0(3) . . ?
P2 C1 P1 116.2(5) . . ?
C12 C11 C16 121.4(9) . . ?
C12 C11 P1 123.0(6) . . ?
C16 C11 P1 115.4(7) . . ?
C11 C12 C13 118.6(8) . . ?
C12 C13 C14 122.3(9) . . ?
C15 C14 C13 119.9(10) . . ?
C14 C15 C16 119.3(10) . . ?
C15 C16 C11 118.4(9) . . ?
C22 C21 C26 118.1(9) . . ?
C22 C21 P2 121.9(7) . . ?
C26 C21 P2 119.8(7) . . ?
C23 C22 C21 121.2(9) . . ?
C22 C23 C24 121.1(10) . . ?
C23 C24 C25 119.5(10) . . ?
C26 C25 C24 120.0(10) . . ?
C25 C26 C21 119.8(9) . . ?

loop_
_geom_bond_atom_site_label_1
_geom_bond_atom_site_label_2
_geom_bond_distance
_geom_bond_site_symmetry_2
_geom_bond_publ_flag
Cu1 O3 1.933(5) . ?
Cu1 O1 1.962(5) . ?
Cu1 O2 1.986(5) 4_556 ?
Cu1 O6 1.991(6) . ?
Cu1 O5 2.215(6) . ?
P1 O1 1.507(6) . ?
P1 O2 1.529(5) . ?
P1 C1 1.809(9) . ?
P1 C11 1.823(10) . ?
P2 O4 1.494(6) . ?
P2 O3 1.516(5) . ?
P2 C1 1.795(9) . ?
P2 C21 1.811(9) . ?
O2 Cu1 1.986(5) 4 ?
C11 C12 1.345(11) . ?
C11 C16 1.402(12) . ?
C12 C13 1.361(12) . ?
C13 C14 1.365(14) . ?
C14 C15 1.363(14) . ?
C15 C16 1.399(14) . ?
C21 C22 1.395(12) . ?
C21 C26 1.411(12) . ?
C22 C23 1.320(13) . ?
C23 C24 1.379(14) . ?
C24 C25 1.385(14) . ?
C25 C26 1.361(13) . ?
